data_4305616
loop_
_publ_author_name
'Jos\'e Ruiz'
'Julia Lorenzo'
'Consuelo Vicente'
'Gregorio L\'opez'
'Miguel Monge'
'Francesc X. Avil\'es'
'Delia Bautista'
'Virtudes Moreno'
'Antonio Laguna'

_publ_contact_author
;
Jose Ruiz
Departamento de Quimica Inorganica
Facultad de Quimica
Universidad de Murcia
Campus de Espinardo
E-30100 Murcia Spain
;
_publ_contact_author_email 'jruiz@um.es '
_publ_section_title
;
New Palladium(II) and Platinum(II) Complexes with 9-Aminoacridine:
Structures, Luminiscence, Theoretical Calculations, and Antitumor Activity
;
_journal_name_full 'Inorganic Chemistry'
_journal_page_first 6990
_journal_page_last 7001
_journal_paper_doi 10.1021/ic800589m
_journal_volume 47
_journal_year 2008
_chemical_formula_sum 'C43 H43 Cl N3 O5 P Pt'
_chemical_formula_weight 943.31
_chemical_name_systematic
; 
 ? 
;
_space_group_IT_number 14
_symmetry_cell_setting monoclinic
_symmetry_space_group_name_Hall '-P 2ybc'
_symmetry_space_group_name_H-M 'P 1 21/c 1'
_atom_sites_solution_hydrogens geom
_atom_sites_solution_primary Patterson
_atom_sites_solution_secondary difmap
_audit_creation_method SHELXL-97
_cell_angle_alpha 90.00
_cell_angle_beta 105.367(2)
_cell_angle_gamma 90.00
_cell_formula_units_Z 4
_cell_length_a 13.8181(6)
_cell_length_b 14.6014(6)
_cell_length_c 20.0898(8)
_cell_measurement_reflns_used 8233
_cell_measurement_temperature 100(2)
_cell_measurement_theta_max 28.12
_cell_measurement_theta_min 2.50
_cell_volume 3908.5(3)
_computing_cell_refinement 'Bruker SAINT'
_computing_data_collection 'Bruker SMART'
_computing_data_reduction 'Bruker SAINT'
_computing_molecular_graphics 'Bruker SHELXTL'
_computing_publication_material 'Bruker SHELXTL'
_computing_structure_refinement 'SHELXL-97 (Sheldrick, 1997)'
_computing_structure_solution 'SHELXS-97 (Sheldrick, 1990)'
_diffrn_ambient_temperature 100(2)
_diffrn_detector_area_resol_mean 8.26
_diffrn_measured_fraction_theta_full 1.000
_diffrn_measured_fraction_theta_max 1.000
_diffrn_measurement_device_type 'Bruker SMART APEX CCD'
_diffrn_measurement_method \w-scan
_diffrn_radiation_monochromator graphite
_diffrn_radiation_source 'fine-focus sealed tube'
_diffrn_radiation_type MoK\a
_diffrn_radiation_wavelength 0.71073
_diffrn_reflns_av_R_equivalents 0.0285
_diffrn_reflns_av_sigmaI/netI 0.0216
_diffrn_reflns_limit_h_max 17
_diffrn_reflns_limit_h_min -17
_diffrn_reflns_limit_k_max 18
_diffrn_reflns_limit_k_min -18
_diffrn_reflns_limit_l_max 25
_diffrn_reflns_limit_l_min -25
_diffrn_reflns_number 42435
_diffrn_reflns_theta_full 26.00
_diffrn_reflns_theta_max 26.37
_diffrn_reflns_theta_min 2.10
_exptl_absorpt_coefficient_mu 3.749
_exptl_absorpt_correction_T_max 0.5518
_exptl_absorpt_correction_T_min 0.3993
_exptl_absorpt_correction_type multi-scan
_exptl_absorpt_process_details SADABS
_exptl_crystal_colour yellow
_exptl_crystal_density_diffrn 1.603
_exptl_crystal_density_method 'not measured'
_exptl_crystal_description prism
_exptl_crystal_F_000 1888
_exptl_crystal_size_max 0.30
_exptl_crystal_size_mid 0.24
_exptl_crystal_size_min 0.18
_refine_diff_density_max 0.771
_refine_diff_density_min -0.528
_refine_diff_density_rms 0.091
_refine_ls_extinction_method none
_refine_ls_goodness_of_fit_ref 1.209
_refine_ls_hydrogen_treatment 'NH free, rigid methyls others riding'
_refine_ls_matrix_type full
_refine_ls_number_parameters 494
_refine_ls_number_reflns 7984
_refine_ls_number_restraints 2
_refine_ls_restrained_S_all 1.209
_refine_ls_R_factor_all 0.0286
_refine_ls_R_factor_gt 0.0277
_refine_ls_shift/su_max 0.002
_refine_ls_shift/su_mean 0.000
_refine_ls_structure_factor_coef Fsqd
_refine_ls_weighting_details 'calc w=1/[\s^2^(Fo^2^)+(0.0181P)^2^+8.8862P] where P=(Fo^2^+2Fc^2^)/3'
_refine_ls_weighting_scheme calc
_refine_ls_wR_factor_gt 0.0611
_refine_ls_wR_factor_ref 0.0615
_reflns_number_gt 7810
_reflns_number_total 7984
_reflns_threshold_expression >2sigma(I)
_cod_data_source_file ic800589m-file002_3.cif
_cod_data_source_block 2
_cod_database_code 4305616

loop_
_symmetry_equiv_pos_as_xyz
'x, y, z'
'-x, y+1/2, -z+1/2'
'-x, -y, -z'
'x, -y-1/2, z-1/2'

loop_
_atom_site_label
_atom_site_type_symbol
_atom_site_fract_x
_atom_site_fract_y
_atom_site_fract_z
_atom_site_U_iso_or_equiv
_atom_site_adp_type
_atom_site_occupancy
_atom_site_symmetry_multiplicity
_atom_site_calc_flag
_atom_site_refinement_flags
_atom_site_disorder_assembly
_atom_site_disorder_group
Pt1 Pt 0.235413(9) 0.583779(8) 0.171222(6) 0.01255(4) Uani 1 1 d . . .
P1 P 0.40181(6) 0.56745(5) 0.19728(4) 0.01229(16) Uani 1 1 d . . .
N1 N 0.0771(2) 0.60725(19) 0.14219(14) 0.0159(6) Uani 1 1 d . . .
N9 N 0.2088(2) 0.44393(19) 0.15097(14) 0.0151(6) Uani 1 1 d . . .
H09 H 0.198(3) 0.416(3) 0.187(2) 0.026(11) Uiso 1 1 d . . .
N10 N 0.2134(2) 0.2484(2) 0.00371(16) 0.0213(6) Uani 1 1 d . . .
H010 H 0.219(3) 0.209(3) -0.021(2) 0.023(11) Uiso 1 1 d . . .
C1 C 0.1428(3) 0.2579(3) 0.1673(2) 0.0292(9) Uani 1 1 d . . .
H1 H 0.1385 0.3004 0.2022 0.035 Uiso 1 1 calc R . .
C2 C 0.1167(4) 0.1682(3) 0.1733(2) 0.0387(10) Uani 1 1 d . . .
H2 H 0.0953 0.1492 0.2123 0.046 Uiso 1 1 calc R . .
C3 C 0.1214(3) 0.1044(3) 0.1221(2) 0.0367(10) Uani 1 1 d . . .
H3 H 0.1022 0.0426 0.1261 0.044 Uiso 1 1 calc R . .
C4 C 0.1538(3) 0.1315(3) 0.0662(2) 0.0282(8) Uani 1 1 d . . .
H4 H 0.1576 0.0883 0.0316 0.034 Uiso 1 1 calc R . .
C5 C 0.2542(3) 0.3585(2) -0.07233(18) 0.0203(7) Uani 1 1 d . . .
H5 H 0.2611 0.3105 -0.1027 0.024 Uiso 1 1 calc R . .
C6 C 0.2676(3) 0.4476(3) -0.08916(17) 0.0210(7) Uani 1 1 d . . .
H6 H 0.2844 0.4610 -0.1310 0.025 Uiso 1 1 calc R . .
C7 C 0.2570(3) 0.5191(2) -0.04521(17) 0.0191(7) Uani 1 1 d . . .
H7 H 0.2642 0.5809 -0.0578 0.023 Uiso 1 1 calc R . .
C8 C 0.2359(2) 0.4989(2) 0.01652(16) 0.0160(7) Uani 1 1 d . . .
H8 H 0.2299 0.5474 0.0467 0.019 Uiso 1 1 calc R . .
C9 C 0.2030(2) 0.3840(2) 0.10191(17) 0.0150(6) Uani 1 1 d . . .
C11 C 0.2302(2) 0.3377(2) -0.01014(17) 0.0171(7) Uani 1 1 d . . .
C12 C 0.2230(2) 0.4074(2) 0.03611(16) 0.0145(6) Uani 1 1 d . . .
C13 C 0.1759(2) 0.2882(2) 0.11002(17) 0.0177(7) Uani 1 1 d . . .
C14 C 0.1813(3) 0.2231(2) 0.05992(18) 0.0199(7) Uani 1 1 d . . .
C21 C 0.2366(2) 0.7163(2) 0.19954(16) 0.0147(6) Uani 1 1 d . . .
C22 C 0.1431(3) 0.7607(2) 0.17410(18) 0.0220(7) Uani 1 1 d . . .
C23 C 0.1259(3) 0.8488(3) 0.1942(2) 0.0258(8) Uani 1 1 d . . .
H23 H 0.0623 0.8767 0.1761 0.031 Uiso 1 1 calc R . .
C24 C 0.2017(3) 0.8960(2) 0.2406(2) 0.0253(8) Uani 1 1 d . . .
H24 H 0.1902 0.9562 0.2547 0.030 Uiso 1 1 calc R . .
C25 C 0.2943(3) 0.8546(2) 0.26628(18) 0.0200(7) Uani 1 1 d . . .
H25 H 0.3464 0.8867 0.2982 0.024 Uiso 1 1 calc R . .
C26 C 0.3115(2) 0.7668(2) 0.24578(16) 0.0164(7) Uani 1 1 d . . .
H26 H 0.3759 0.7401 0.2635 0.020 Uiso 1 1 calc R . .
C27 C 0.0638(3) 0.7069(2) 0.12423(18) 0.0219(7) Uani 1 1 d . . .
H27A H 0.0692 0.7169 0.0766 0.026 Uiso 1 1 calc R . .
H27B H -0.0035 0.7274 0.1265 0.026 Uiso 1 1 calc R . .
C28 C 0.0357(3) 0.5878(3) 0.20170(19) 0.0267(8) Uani 1 1 d . . .
H28A H -0.0370 0.5985 0.1883 0.032 Uiso 1 1 calc R . .
H28B H 0.0674 0.6283 0.2402 0.032 Uiso 1 1 calc R . .
H28C H 0.0491 0.5239 0.2159 0.032 Uiso 1 1 calc R . .
C29 C 0.0197(3) 0.5532(3) 0.08218(18) 0.0225(7) Uani 1 1 d . . .
H29A H 0.0260 0.4878 0.0936 0.027 Uiso 1 1 calc R . .
H29B H 0.0463 0.5650 0.0424 0.027 Uiso 1 1 calc R . .
H29C H -0.0512 0.5709 0.0709 0.027 Uiso 1 1 calc R . .
C31 C 0.4642(2) 0.5528(2) 0.28852(17) 0.0159(6) Uani 1 1 d . . .
C32 C 0.5624(3) 0.5201(2) 0.31051(18) 0.0215(7) Uani 1 1 d . . .
H32 H 0.5962 0.5010 0.2774 0.026 Uiso 1 1 calc R . .
C33 C 0.6109(3) 0.5152(3) 0.37988(19) 0.0271(8) Uani 1 1 d . . .
H33 H 0.6780 0.4937 0.3943 0.032 Uiso 1 1 calc R . .
C34 C 0.5620(3) 0.5417(3) 0.42856(18) 0.0278(9) Uani 1 1 d . . .
H34 H 0.5963 0.5405 0.4762 0.033 Uiso 1 1 calc R . .
C35 C 0.4634(3) 0.5698(2) 0.40779(18) 0.0231(8) Uani 1 1 d . . .
H35 H 0.4290 0.5853 0.4414 0.028 Uiso 1 1 calc R . .
C36 C 0.4135(3) 0.5757(2) 0.33764(17) 0.0184(7) Uani 1 1 d . . .
H36 H 0.3455 0.5952 0.3235 0.022 Uiso 1 1 calc R . .
C41 C 0.4646(3) 0.6629(2) 0.16710(17) 0.0163(7) Uani 1 1 d . . .
C42 C 0.4103(3) 0.7120(2) 0.11012(18) 0.0215(7) Uani 1 1 d . . .
H42 H 0.3426 0.6961 0.0886 0.026 Uiso 1 1 calc R . .
C43 C 0.4551(3) 0.7846(3) 0.0845(2) 0.0287(9) Uani 1 1 d . . .
H43 H 0.4176 0.8180 0.0455 0.034 Uiso 1 1 calc R . .
C44 C 0.5534(3) 0.8085(3) 0.1152(2) 0.0293(9) Uani 1 1 d . . .
H44 H 0.5835 0.8583 0.0977 0.035 Uiso 1 1 calc R . .
C45 C 0.6076(3) 0.7596(3) 0.1713(2) 0.0261(8) Uani 1 1 d . . .
H45 H 0.6753 0.7759 0.1924 0.031 Uiso 1 1 calc R . .
C46 C 0.5644(3) 0.6867(2) 0.19746(18) 0.0199(7) Uani 1 1 d . . .
H46 H 0.6027 0.6531 0.2360 0.024 Uiso 1 1 calc R . .
C51 C 0.4427(2) 0.4681(2) 0.15669(16) 0.0133(6) Uani 1 1 d . . .
C52 C 0.4276(2) 0.3801(2) 0.18025(16) 0.0156(6) Uani 1 1 d . . .
H52 H 0.4046 0.3731 0.2205 0.019 Uiso 1 1 calc R . .
C53 C 0.4463(2) 0.3035(2) 0.14489(17) 0.0170(7) Uani 1 1 d . . .
H53 H 0.4347 0.2441 0.1605 0.020 Uiso 1 1 calc R . .
C54 C 0.4818(3) 0.3131(2) 0.08675(18) 0.0198(7) Uani 1 1 d . . .
H54 H 0.4933 0.2605 0.0621 0.024 Uiso 1 1 calc R . .
C55 C 0.5006(3) 0.3999(2) 0.06481(17) 0.0201(7) Uani 1 1 d . . .
H55 H 0.5270 0.4066 0.0260 0.024 Uiso 1 1 calc R . .
C56 C 0.4809(2) 0.4768(2) 0.09948(16) 0.0160(7) Uani 1 1 d . . .
H56 H 0.4936 0.5360 0.0841 0.019 Uiso 1 1 calc R . .
Cl1 Cl 0.17184(6) 0.41841(6) 0.35600(4) 0.02160(17) Uani 1 1 d . . .
O1 O 0.2456(2) 0.4213(2) 0.42185(14) 0.0414(8) Uani 1 1 d . . .
O2 O 0.0899(2) 0.47832(18) 0.35622(14) 0.0298(6) Uani 1 1 d . . .
O3 O 0.1361(2) 0.32524(19) 0.34428(17) 0.0384(7) Uani 1 1 d . . .
O4 O 0.2175(2) 0.44400(19) 0.30243(13) 0.0288(6) Uani 1 1 d . . .
O5 O 0.1212(8) 0.7927(5) 0.4716(4) 0.050(3) Uiso 0.529(17) 1 d PD A 1
C90 C 0.1604(11) 0.7120(9) 0.3792(6) 0.051(4) Uiso 0.529(17) 1 d PD A 1
C91 C 0.1509(10) 0.7212(7) 0.4534(5) 0.031(3) Uiso 0.529(17) 1 d PD A 1
C92 C 0.1500(11) 0.6317(8) 0.4963(7) 0.045(4) Uiso 0.529(17) 1 d PD A 1
O5' O 0.1764(8) 0.7837(5) 0.4882(4) 0.044(3) Uiso 0.471(17) 1 d P A 2
C90' C 0.1896(11) 0.7052(8) 0.3900(6) 0.036(3) Uiso 0.471(17) 1 d P A 2
C91' C 0.1762(10) 0.7076(9) 0.4599(6) 0.034(3) Uiso 0.471(17) 1 d P A 2
C92' C 0.1748(12) 0.6292(10) 0.4983(7) 0.041(4) Uiso 0.471(17) 1 d P A 2

loop_
_atom_site_aniso_label
_atom_site_aniso_U_11
_atom_site_aniso_U_22
_atom_site_aniso_U_33
_atom_site_aniso_U_23
_atom_site_aniso_U_13
_atom_site_aniso_U_12
Pt1 0.01186(7) 0.01422(7) 0.01097(7) -0.00196(5) 0.00197(4) 0.00061(5)
P1 0.0127(4) 0.0128(4) 0.0113(4) 0.0007(3) 0.0031(3) 0.0006(3)
N1 0.0119(13) 0.0190(14) 0.0159(14) -0.0055(11) 0.0021(11) 0.0007(11)
N9 0.0153(14) 0.0166(14) 0.0137(14) 0.0002(11) 0.0041(11) -0.0017(11)
N10 0.0263(16) 0.0179(15) 0.0218(15) -0.0051(13) 0.0101(13) 0.0017(13)
C1 0.041(2) 0.0234(19) 0.028(2) -0.0024(16) 0.0181(18) -0.0060(17)
C2 0.054(3) 0.030(2) 0.041(2) 0.0055(19) 0.028(2) -0.006(2)
C3 0.047(3) 0.0204(19) 0.048(3) 0.0036(18) 0.022(2) -0.0063(18)
C4 0.031(2) 0.0197(18) 0.035(2) -0.0026(16) 0.0101(17) -0.0015(16)
C5 0.0194(18) 0.0245(18) 0.0173(17) -0.0036(14) 0.0052(14) 0.0035(14)
C6 0.0183(17) 0.032(2) 0.0135(16) 0.0026(14) 0.0062(13) 0.0009(15)
C7 0.0187(17) 0.0201(17) 0.0174(17) 0.0022(14) 0.0028(13) -0.0019(14)
C8 0.0129(16) 0.0205(17) 0.0129(15) -0.0020(13) 0.0003(12) 0.0000(13)
C9 0.0100(15) 0.0182(16) 0.0161(16) 0.0002(13) 0.0021(12) 0.0006(12)
C11 0.0149(16) 0.0181(16) 0.0172(16) 0.0006(13) 0.0025(13) 0.0005(13)
C12 0.0117(15) 0.0184(16) 0.0124(15) 0.0005(12) 0.0016(12) 0.0001(12)
C13 0.0172(16) 0.0189(17) 0.0167(16) 0.0028(13) 0.0038(13) 0.0008(13)
C14 0.0197(17) 0.0186(17) 0.0210(17) 0.0000(14) 0.0048(14) 0.0007(14)
C21 0.0177(16) 0.0140(15) 0.0131(15) 0.0001(12) 0.0053(13) 0.0004(12)
C22 0.0220(18) 0.0232(18) 0.0193(17) -0.0011(14) 0.0029(14) 0.0021(15)
C23 0.0179(18) 0.0215(18) 0.033(2) -0.0026(16) -0.0010(15) 0.0056(14)
C24 0.028(2) 0.0162(17) 0.030(2) -0.0068(15) 0.0035(16) 0.0032(15)
C25 0.0211(18) 0.0195(17) 0.0183(17) -0.0025(14) 0.0030(14) -0.0037(14)
C26 0.0157(16) 0.0183(16) 0.0153(16) 0.0014(13) 0.0043(13) 0.0010(13)
C27 0.0209(18) 0.0209(17) 0.0194(17) -0.0044(14) -0.0027(14) 0.0062(14)
C28 0.0163(17) 0.045(2) 0.0205(18) -0.0036(16) 0.0074(14) -0.0008(16)
C29 0.0192(18) 0.0247(18) 0.0200(17) -0.0079(15) -0.0008(14) 0.0008(14)
C31 0.0173(16) 0.0134(15) 0.0145(16) -0.0004(13) -0.0003(13) -0.0016(13)
C32 0.0175(17) 0.0243(18) 0.0203(18) 0.0022(14) 0.0010(14) 0.0006(14)
C33 0.0236(19) 0.0256(19) 0.0245(19) 0.0075(15) -0.0066(15) -0.0038(15)
C34 0.038(2) 0.0239(19) 0.0139(17) 0.0034(15) -0.0060(16) -0.0102(17)
C35 0.041(2) 0.0156(16) 0.0131(16) -0.0028(13) 0.0073(15) -0.0080(15)
C36 0.0235(18) 0.0158(16) 0.0160(16) -0.0013(13) 0.0053(14) -0.0026(14)
C41 0.0207(17) 0.0141(15) 0.0170(16) -0.0011(13) 0.0100(13) 0.0001(13)
C42 0.0220(18) 0.0207(17) 0.0234(18) 0.0039(14) 0.0090(15) 0.0033(14)
C43 0.036(2) 0.0218(19) 0.033(2) 0.0094(16) 0.0182(18) 0.0087(16)
C44 0.038(2) 0.0181(18) 0.041(2) -0.0001(16) 0.0272(19) -0.0031(16)
C45 0.0262(19) 0.0236(19) 0.034(2) -0.0108(16) 0.0171(16) -0.0068(15)
C46 0.0193(17) 0.0221(18) 0.0212(17) -0.0043(14) 0.0105(14) -0.0029(14)
C51 0.0116(15) 0.0154(15) 0.0115(15) -0.0019(12) 0.0007(12) 0.0015(12)
C52 0.0132(16) 0.0205(16) 0.0127(15) 0.0020(13) 0.0028(12) -0.0005(13)
C53 0.0150(16) 0.0148(16) 0.0196(17) 0.0046(13) 0.0020(13) 0.0024(13)
C54 0.0187(17) 0.0198(17) 0.0192(17) -0.0045(14) 0.0018(14) 0.0054(14)
C55 0.0226(18) 0.0247(18) 0.0146(16) 0.0006(14) 0.0076(14) 0.0027(14)
C56 0.0145(16) 0.0186(16) 0.0140(15) 0.0051(13) 0.0023(13) 0.0031(13)
Cl1 0.0197(4) 0.0275(4) 0.0177(4) 0.0048(3) 0.0051(3) 0.0004(3)
O1 0.0292(16) 0.076(2) 0.0163(14) 0.0053(14) 0.0013(12) 0.0028(15)
O2 0.0229(14) 0.0285(14) 0.0375(16) -0.0022(12) 0.0071(12) 0.0044(11)
O3 0.0351(16) 0.0219(14) 0.062(2) 0.0099(14) 0.0187(15) 0.0001(12)
O4 0.0334(15) 0.0354(15) 0.0200(13) 0.0061(11) 0.0111(12) -0.0028(12)

loop_
_atom_type_symbol
_atom_type_description
_atom_type_scat_dispersion_real
_atom_type_scat_dispersion_imag
_atom_type_scat_source
C C 0.0033 0.0016 'International Tables Vol C Tables 4.2.6.8 and 6.1.1.4'
H H 0.0000 0.0000 'International Tables Vol C Tables 4.2.6.8 and 6.1.1.4'
N N 0.0061 0.0033 'International Tables Vol C Tables 4.2.6.8 and 6.1.1.4'
O O 0.0106 0.0060 'International Tables Vol C Tables 4.2.6.8 and 6.1.1.4'
P P 0.1023 0.0942 'International Tables Vol C Tables 4.2.6.8 and 6.1.1.4'
Cl Cl 0.1484 0.1585 'International Tables Vol C Tables 4.2.6.8 and 6.1.1.4'
Pt Pt -1.7033 8.3905 'International Tables Vol C Tables 4.2.6.8 and 6.1.1.4'

loop_
_geom_angle_atom_site_label_1
_geom_angle_atom_site_label_2
_geom_angle_atom_site_label_3
_geom_angle
_geom_angle_site_symmetry_1
_geom_angle_site_symmetry_3
_geom_angle_publ_flag
C21 Pt1 N9 167.97(12) . . ?
C21 Pt1 N1 81.61(12) . . ?
N9 Pt1 N1 89.37(11) . . ?
C21 Pt1 P1 96.07(9) . . ?
N9 Pt1 P1 93.35(8) . . ?
N1 Pt1 P1 176.15(8) . . ?
C31 P1 C51 103.68(15) . . ?
C31 P1 C41 106.50(15) . . ?
C51 P1 C41 103.13(15) . . ?
C31 P1 Pt1 115.61(11) . . ?
C51 P1 Pt1 113.70(10) . . ?
C41 P1 Pt1 113.02(11) . . ?
C28 N1 C29 108.4(3) . . ?
C28 N1 C27 109.3(3) . . ?
C29 N1 C27 108.4(3) . . ?
C28 N1 Pt1 109.6(2) . . ?
C29 N1 Pt1 115.1(2) . . ?
C27 N1 Pt1 105.8(2) . . ?
C9 N9 Pt1 140.6(2) . . ?
C11 N10 C14 122.3(3) . . ?
C2 C1 C13 121.1(4) . . ?
C1 C2 C3 120.4(4) . . ?
C4 C3 C2 119.8(4) . . ?
C3 C4 C14 120.1(4) . . ?
C6 C5 C11 120.2(3) . . ?
C5 C6 C7 120.6(3) . . ?
C8 C7 C6 119.3(3) . . ?
C7 C8 C12 121.6(3) . . ?
N9 C9 C12 122.5(3) . . ?
N9 C9 C13 121.5(3) . . ?
C12 C9 C13 116.0(3) . . ?
N10 C11 C12 120.9(3) . . ?
N10 C11 C5 118.6(3) . . ?
C12 C11 C5 120.5(3) . . ?
C11 C12 C8 117.7(3) . . ?
C11 C12 C9 119.6(3) . . ?
C8 C12 C9 122.7(3) . . ?
C14 C13 C1 117.5(3) . . ?
C14 C13 C9 120.2(3) . . ?
C1 C13 C9 122.3(3) . . ?
N10 C14 C13 120.1(3) . . ?
N10 C14 C4 119.0(3) . . ?
C13 C14 C4 121.0(3) . . ?
C26 C21 C22 116.2(3) . . ?
C26 C21 Pt1 129.9(2) . . ?
C22 C21 Pt1 113.6(2) . . ?
C23 C22 C21 122.0(3) . . ?
C23 C22 C27 122.0(3) . . ?
C21 C22 C27 116.0(3) . . ?
C22 C23 C24 120.0(3) . . ?
C25 C24 C23 119.5(3) . . ?
C24 C25 C26 120.4(3) . . ?
C25 C26 C21 121.9(3) . . ?
C22 C27 N1 109.1(3) . . ?
C36 C31 C32 119.2(3) . . ?
C36 C31 P1 119.5(3) . . ?
C32 C31 P1 121.4(3) . . ?
C33 C32 C31 120.6(3) . . ?
C32 C33 C34 120.2(4) . . ?
C35 C34 C33 119.9(3) . . ?
C34 C35 C36 120.5(3) . . ?
C31 C36 C35 119.5(3) . . ?
C42 C41 C46 119.1(3) . . ?
C42 C41 P1 117.8(3) . . ?
C46 C41 P1 123.1(3) . . ?
C41 C42 C43 120.1(3) . . ?
C44 C43 C42 120.5(4) . . ?
C45 C44 C43 119.5(3) . . ?
C44 C45 C46 120.8(4) . . ?
C45 C46 C41 119.9(3) . . ?
C56 C51 C52 119.0(3) . . ?
C56 C51 P1 121.7(2) . . ?
C52 C51 P1 119.0(2) . . ?
C53 C52 C51 120.1(3) . . ?
C52 C53 C54 120.3(3) . . ?
C55 C54 C53 119.8(3) . . ?
C56 C55 C54 120.1(3) . . ?
C55 C56 C51 120.6(3) . . ?
O2 Cl1 O4 110.40(17) . . ?
O2 Cl1 O1 110.29(18) . . ?
O4 Cl1 O1 109.68(17) . . ?
O2 Cl1 O3 109.87(17) . . ?
O4 Cl1 O3 108.80(18) . . ?
O1 Cl1 O3 107.75(19) . . ?
O5 C91 C90 119.5(9) . . ?
O5 C91 C92 119.9(8) . . ?
C90 C91 C92 118.4(10) . . ?
O5' C91' C92' 118.8(11) . . ?
O5' C91' C90' 118.2(10) . . ?
C92' C91' C90' 122.6(12) . . ?

loop_
_geom_bond_atom_site_label_1
_geom_bond_atom_site_label_2
_geom_bond_distance
_geom_bond_site_symmetry_2
_geom_bond_publ_flag
Pt1 C21 2.015(3) . ?
Pt1 N9 2.096(3) . ?
Pt1 N1 2.137(3) . ?
Pt1 P1 2.2315(8) . ?
P1 C31 1.820(3) . ?
P1 C51 1.826(3) . ?
P1 C41 1.828(3) . ?
N1 C28 1.483(4) . ?
N1 C29 1.483(4) . ?
N1 C27 1.498(4) . ?
N9 C9 1.305(4) . ?
N10 C11 1.366(4) . ?
N10 C14 1.369(4) . ?
C1 C2 1.372(5) . ?
C1 C13 1.418(5) . ?
C2 C3 1.401(6) . ?
C3 C4 1.374(6) . ?
C4 C14 1.405(5) . ?
C5 C6 1.369(5) . ?
C5 C11 1.408(5) . ?
C6 C7 1.401(5) . ?
C7 C8 1.379(5) . ?
C8 C12 1.417(5) . ?
C9 C12 1.461(4) . ?
C9 C13 1.468(5) . ?
C11 C12 1.400(5) . ?
C13 C14 1.400(5) . ?
C21 C26 1.404(5) . ?
C21 C22 1.414(5) . ?
C22 C23 1.387(5) . ?
C22 C27 1.497(5) . ?
C23 C24 1.388(5) . ?
C24 C25 1.385(5) . ?
C25 C26 1.386(5) . ?
C31 C36 1.394(5) . ?
C31 C32 1.396(5) . ?
C32 C33 1.379(5) . ?
C33 C34 1.383(6) . ?
C34 C35 1.378(6) . ?
C35 C36 1.398(5) . ?
C41 C42 1.391(5) . ?
C41 C46 1.396(5) . ?
C42 C43 1.394(5) . ?
C43 C44 1.379(6) . ?
C44 C45 1.377(6) . ?
C45 C46 1.390(5) . ?
C51 C56 1.392(4) . ?
C51 C52 1.403(5) . ?
C52 C53 1.386(5) . ?
C53 C54 1.389(5) . ?
C54 C55 1.388(5) . ?
C55 C56 1.386(5) . ?
Cl1 O2 1.431(3) . ?
Cl1 O4 1.434(3) . ?
Cl1 O1 1.441(3) . ?
Cl1 O3 1.445(3) . ?
O5 C91 1.213(12) . ?
C90 C91 1.536(13) . ?
C91 C92 1.568(14) . ?
O5' C91' 1.249(14) . ?
C90' C91' 1.465(15) . ?
C91' C92' 1.383(18) . ?

loop_
_geom_hbond_atom_site_label_D
_geom_hbond_atom_site_label_H
_geom_hbond_atom_site_label_A
_geom_hbond_distance_DH
_geom_hbond_distance_HA
_geom_hbond_distance_DA
_geom_hbond_angle_DHA
_geom_hbond_site_symmetry_A
N9 H09 O4 0.88(4) 2.29(4) 3.013(4) 139(3) .
N10 H010 O1 0.77(4) 2.31(4) 3.070(4) 171(4) 4_565
C27 H27B O3 0.99 2.51 3.456(4) 159.4 2
